data_2213101
loop_
_publ_author_name
'A. Thomas Gunaseelan'
'A. Thiruvalluvar'
'A. Ebenezer Martin'
'K. J. Rajendra Prasad'

_publ_section_title
;
 Methyl 6-methyl-1-oxo-2,3,4,9-tetrahydrocarbazole-2-carboxylate
;
_journal_coeditor_code AT2271
_journal_issue 5
_journal_name_full 'Acta Crystallographica Section E'
_journal_page_first o2413
_journal_page_last o2414
_journal_paper_doi 10.1107/S1600536807018193
_journal_volume 63
_journal_year 2007
_chemical_formula_iupac 'C15 H15 N O3'
_chemical_formula_moiety 'C15 H15 N O3'
_chemical_formula_structural 'C15 H15 N O3'
_chemical_formula_sum 'C15 H15 N O3'
_chemical_formula_weight 257.28
_chemical_melting_point 394.0(10)
_chemical_name_common tetrahydrocarbazole
_chemical_name_systematic
;
Methyl 6-methyl-1-oxo-2,3,4,9-tetrahydrocarbazole-2-carboxylate
;
_space_group_IT_number 2
_symmetry_cell_setting triclinic
_symmetry_space_group_name_Hall '-P 1'
_symmetry_space_group_name_H-M 'P -1'
_atom_sites_solution_hydrogens geom
_atom_sites_solution_primary direct
_atom_sites_solution_secondary difmap
_cell_angle_alpha 69.665(7)
_cell_angle_beta 88.411(9)
_cell_angle_gamma 88.287(8)
_cell_formula_units_Z 2
_cell_length_a 4.6362(6)
_cell_length_b 10.7289(14)
_cell_length_c 13.4557(18)
_cell_measurement_reflns_used 2155
_cell_measurement_temperature 160(2)
_cell_measurement_theta_max 25.0
_cell_measurement_theta_min 2.0
_cell_volume 627.20(15)
_computing_cell_refinement 'DENZO--SMN (Otwinowski & Minor, 1997)'
_computing_data_collection 'COLLECT (Nonius, 2000)'
_computing_data_reduction 'DENZO--SMN and SCALEPACK (Otwinowski & Minor, 1997)'
_computing_molecular_graphics 'ORTEP-3 (Farrugia, 1997)'
_computing_publication_material 'PLATON (Spek, 2003)'
_computing_structure_refinement 'SHELXL97 (Sheldrick, 1997)'
_computing_structure_solution 'SHELXS97 (Sheldrick, 1997)'
_diffrn_ambient_temperature 160.0(10)
_diffrn_detector_area_resol_mean 9
_diffrn_measured_fraction_theta_full 0.991
_diffrn_measured_fraction_theta_max 0.991
_diffrn_measurement_device_type 'Nonius KappaCCD area-detector'
_diffrn_measurement_method '\w scans with \k offsets'
_diffrn_radiation_monochromator 'horizontally mounted graphite crystal'
_diffrn_radiation_source 'Nonius FR590 sealed tube generator'
_diffrn_radiation_type MoK\a
_diffrn_radiation_wavelength 0.71073
_diffrn_reflns_av_R_equivalents 0.0000
_diffrn_reflns_av_sigmaI/netI 0.1036
_diffrn_reflns_limit_h_max 5
_diffrn_reflns_limit_h_min 0
_diffrn_reflns_limit_k_max 12
_diffrn_reflns_limit_k_min -12
_diffrn_reflns_limit_l_max 16
_diffrn_reflns_limit_l_min -15
_diffrn_reflns_number 2228
_diffrn_reflns_theta_full 25.12
_diffrn_reflns_theta_max 25.12
_diffrn_reflns_theta_min 2.02
_diffrn_standards_decay_% 0
_diffrn_standards_number 0
_exptl_absorpt_coefficient_mu 0.095
_exptl_absorpt_correction_type none
_exptl_crystal_colour colorless
_exptl_crystal_density_diffrn 1.362
_exptl_crystal_density_method 'Not Measured'
_exptl_crystal_description blocks
_exptl_crystal_F_000 272
_exptl_crystal_size_max 0.23
_exptl_crystal_size_mid 0.10
_exptl_crystal_size_min 0.08
_refine_diff_density_max 0.290
_refine_diff_density_min -0.243
_refine_ls_extinction_coef 0.028(6)
_refine_ls_extinction_expression Fc^*^=kFc[1+0.001xFc^2^\l^3^/sin(2\q)]^-1/4^
_refine_ls_extinction_method SHELXL97
_refine_ls_goodness_of_fit_ref 1.036
_refine_ls_hydrogen_treatment mixed
_refine_ls_matrix_type full
_refine_ls_number_parameters 178
_refine_ls_number_reflns 2228
_refine_ls_number_restraints 0
_refine_ls_restrained_S_all 1.036
_refine_ls_R_factor_all 0.1170
_refine_ls_R_factor_gt 0.0588
_refine_ls_shift/su_max 0.000
_refine_ls_shift/su_mean 0.000
_refine_ls_structure_factor_coef Fsqd
_refine_ls_weighting_details 'calc w=1/[\s^2^(Fo^2^)+(0.0567P)^2^+0.2914P] where P=(Fo^2^+2Fc^2^)/3'
_refine_ls_weighting_scheme calc
_refine_ls_wR_factor_gt 0.1351
_refine_ls_wR_factor_ref 0.1620
_reflns_number_gt 1336
_reflns_number_total 2228
_reflns_threshold_expression I>2\s(I)
_cod_data_source_file at2271.cif
_cod_data_source_block I
_cod_depositor_comments
;
The following automatic conversions were performed:

'_chemical_melting_point' value '393 - 395' was changed to
'394.0(10)' - the average value was taken and precision was
estimated.

Automatic conversion script
Id: cif_fix_values 1646 2011-03-28 12:23:43Z adriana 

The following automatic conversions were performed:

'_chemical_melting_point' value '393 - 395' was changed to
'394.0(10)' - the average value was taken and precision was
estimated.

Automatic conversion script
Id: cif_fix_values 1715 2011-07-08 13:25:40Z adriana 
;
_cod_database_code 2213101
_cod_database_fobs_code 2213101

loop_
_symmetry_equiv_pos_site_id
_symmetry_equiv_pos_as_xyz
1 x,y,z
2 -x,-y,-z

loop_
_atom_site_aniso_label
_atom_site_aniso_U_11
_atom_site_aniso_U_22
_atom_site_aniso_U_33
_atom_site_aniso_U_12
_atom_site_aniso_U_13
_atom_site_aniso_U_23
O1 0.0291(13) 0.0345(14) 0.0348(14) 0.0083(11) -0.0026(10) -0.0170(11)
O21 0.0381(15) 0.0528(16) 0.0353(15) -0.0106(12) -0.0063(11) -0.0172(12)
O22 0.0393(14) 0.0340(14) 0.0328(14) 0.0007(11) -0.0078(11) -0.0078(12)
N9 0.0256(16) 0.0283(16) 0.0317(18) 0.0069(13) -0.0029(13) -0.0162(14)
C1 0.0185(17) 0.0262(18) 0.029(2) -0.0008(14) -0.0006(14) -0.0133(15)
C2 0.0201(16) 0.0328(18) 0.0257(19) 0.0004(14) 0.0005(13) -0.0158(15)
C3 0.0248(18) 0.036(2) 0.033(2) 0.0041(15) 0.0038(15) -0.0190(16)
C4 0.0254(17) 0.0269(18) 0.031(2) 0.0026(14) 0.0050(14) -0.0118(15)
C4A 0.0212(17) 0.0262(18) 0.031(2) -0.0016(14) 0.0019(14) -0.0128(15)
C4B 0.0216(17) 0.0245(17) 0.029(2) -0.0016(14) 0.0013(14) -0.0124(15)
C5 0.0249(18) 0.0258(18) 0.036(2) 0.0020(14) 0.0004(15) -0.0138(16)
C6 0.0324(19) 0.0257(18) 0.034(2) 0.0006(15) 0.0004(16) -0.0105(16)
C7 0.044(2) 0.037(2) 0.024(2) -0.0022(17) 0.0029(16) -0.0102(17)
C8 0.038(2) 0.0300(19) 0.033(2) 0.0000(16) 0.0037(16) -0.0174(17)
C8A 0.0231(17) 0.0241(17) 0.029(2) -0.0020(14) -0.0012(14) -0.0104(15)
C9A 0.0214(17) 0.0285(18) 0.0247(19) 0.0000(14) -0.0002(13) -0.0151(15)
C21 0.0264(19) 0.033(2) 0.030(2) 0.0025(15) 0.0028(15) -0.0161(17)
C22 0.056(3) 0.047(2) 0.037(2) 0.0063(19) -0.0137(19) -0.0049(19)
C61 0.050(2) 0.030(2) 0.037(2) 0.0047(17) -0.0021(18) -0.0059(17)

loop_
_atom_site_type_symbol
_atom_site_label
_atom_site_fract_x
_atom_site_fract_y
_atom_site_fract_z
_atom_site_U_iso_or_equiv
_atom_site_thermal_displace_type
_atom_site_occupancy
O O1 0.8693(4) -0.0008(2) 0.14199(17) 0.0316(8) Uani 1.000
O O21 0.8637(5) 0.1167(2) 0.33351(18) 0.0413(9) Uani 1.000
O O22 0.5802(5) -0.0600(2) 0.37179(17) 0.0363(8) Uani 1.000
N N9 0.7112(6) 0.1572(3) -0.0758(2) 0.0271(10) Uani 1.000
C C1 0.6812(6) 0.0874(3) 0.1216(2) 0.0236(11) Uani 1.000
C C2 0.5031(6) 0.1138(3) 0.2098(2) 0.0248(10) Uani 1.000
C C3 0.4273(7) 0.2617(3) 0.1820(3) 0.0296(11) Uani 1.000
C C4 0.2679(7) 0.3198(3) 0.0771(2) 0.0275(11) Uani 1.000
C C4A 0.4122(6) 0.2768(3) -0.0067(2) 0.0254(11) Uani 1.000
C C4B 0.3933(6) 0.3303(3) -0.1192(2) 0.0242(10) Uani 1.000
C C5 0.2348(6) 0.4353(3) -0.1907(3) 0.0282(11) Uani 1.000
C C6 0.2666(7) 0.4629(3) -0.2978(3) 0.0307(11) Uani 1.000
C C7 0.4589(7) 0.3828(3) -0.3344(3) 0.0351(12) Uani 1.000
C C8 0.6188(7) 0.2792(3) -0.2674(3) 0.0321(11) Uani 1.000
C C8A 0.5847(6) 0.2533(3) -0.1595(3) 0.0250(10) Uani 1.000
C C9A 0.6046(6) 0.1710(3) 0.0167(2) 0.0233(10) Uani 1.000
C C21 0.6692(7) 0.0604(3) 0.3103(3) 0.0286(11) Uani 1.000
C C22 0.7487(8) -0.1248(4) 0.4662(3) 0.0491(14) Uani 1.000
C C61 0.1023(8) 0.5762(3) -0.3761(3) 0.0406(12) Uani 1.000
H H2 0.31937 0.06400 0.21987 0.0297 Uiso 1.000
H H3A 0.30498 0.27380 0.23955 0.0354 Uiso 1.000
H H3B 0.60703 0.31122 0.17719 0.0354 Uiso 1.000
H H4A 0.26477 0.41811 0.05404 0.0330 Uiso 1.000
H H4B 0.06584 0.28989 0.08754 0.0330 Uiso 1.000
H H5 0.10490 0.48756 -0.16478 0.0336 Uiso 1.000
H H7 0.47854 0.40153 -0.40856 0.0422 Uiso 1.000
H H8 0.74760 0.22732 -0.29406 0.0383 Uiso 1.000
H H9 0.841(7) 0.099(3) -0.078(3) 0.045(11) Uiso 1.000
H H22A 0.66743 -0.21170 0.50578 0.0739 Uiso 1.000
H H22B 0.94902 -0.13677 0.44538 0.0739 Uiso 1.000
H H22C 0.74332 -0.06955 0.51089 0.0739 Uiso 1.000
H H61A 0.20411 0.65925 -0.38876 0.0603 Uiso 1.000
H H61B 0.08768 0.55972 -0.44297 0.0603 Uiso 1.000
H H61C -0.09170 0.58344 -0.34752 0.0603 Uiso 1.000

loop_
_atom_type_symbol
_atom_type_description
_atom_type_scat_dispersion_real
_atom_type_scat_dispersion_imag
_atom_type_scat_source
O O 0.0106 0.0060 'International Tables Vol C Tables 4.2.6.8 and 6.1.1.4'
N N 0.0061 0.0033 'International Tables Vol C Tables 4.2.6.8 and 6.1.1.4'
H H 0.0000 0.0000 'International Tables Vol C Tables 4.2.6.8 and 6.1.1.4'
C C 0.0033 0.0016 'International Tables Vol C Tables 4.2.6.8 and 6.1.1.4'

loop_
_geom_angle_atom_site_label_1
_geom_angle_atom_site_label_2
_geom_angle_atom_site_label_3
_geom_angle
_geom_angle_publ_flag
C21 O22 C22 115.5(3) yes
C8A N9 C9A 108.4(3) no
C9A N9 H9 124(3) no
C8A N9 H9 128(3) no
C2 C1 C9A 114.3(3) no
O1 C1 C9A 124.5(3) no
O1 C1 C2 121.1(2) no
C1 C2 C3 111.8(2) no
C1 C2 C21 108.3(2) no
C3 C2 C21 111.6(3) no
C2 C3 C4 112.5(3) no
C3 C4 C4A 110.8(3) no
C4 C4A C9A 122.5(2) no
C4B C4A C9A 106.8(3) no
C4 C4A C4B 130.7(3) no
C5 C4B C8A 118.9(3) no
C4A C4B C5 134.5(3) no
C4A C4B C8A 106.6(3) no
C4B C5 C6 120.3(3) no
C7 C6 C61 119.9(3) no
C5 C6 C61 121.3(3) no
C5 C6 C7 118.8(3) no
C6 C7 C8 122.9(3) no
C7 C8 C8A 117.5(3) no
N9 C8A C8 130.1(3) no
N9 C8A C4B 108.4(3) no
C4B C8A C8 121.6(3) no
N9 C9A C4A 109.9(2) no
C1 C9A C4A 124.9(3) no
N9 C9A C1 125.3(3) no
O22 C21 C2 111.9(3) no
O21 C21 O22 123.3(3) yes
O21 C21 C2 124.8(3) no
C1 C2 H2 108.00 no
C3 C2 H2 108.00 no
C21 C2 H2 108.00 no
C2 C3 H3A 109.00 no
C2 C3 H3B 109.00 no
C4 C3 H3A 109.00 no
C4 C3 H3B 109.00 no
H3A C3 H3B 108.00 no
C3 C4 H4A 109.00 no
C3 C4 H4B 109.00 no
C4A C4 H4A 109.00 no
C4A C4 H4B 110.00 no
H4A C4 H4B 108.00 no
C4B C5 H5 120.00 no
C6 C5 H5 120.00 no
C6 C7 H7 119.00 no
C8 C7 H7 119.00 no
C7 C8 H8 121.00 no
C8A C8 H8 121.00 no
O22 C22 H22A 109.00 no
O22 C22 H22B 109.00 no
O22 C22 H22C 109.00 no
H22A C22 H22B 109.00 no
H22A C22 H22C 110.00 no
H22B C22 H22C 109.00 no
C6 C61 H61A 109.00 no
C6 C61 H61B 109.00 no
C6 C61 H61C 109.00 no
H61A C61 H61B 109.00 no
H61A C61 H61C 109.00 no
H61B C61 H61C 109.00 no

loop_
_geom_bond_atom_site_label_1
_geom_bond_atom_site_label_2
_geom_bond_distance
_geom_bond_publ_flag
O1 C1 1.231(4) yes
O21 C21 1.206(4) yes
O22 C21 1.339(4) yes
O22 C22 1.455(4) yes
N9 C8A 1.367(5) no
N9 C9A 1.380(4) no
N9 H9 0.86(3) no
C1 C9A 1.432(4) no
C1 C2 1.528(4) no
C2 C21 1.498(4) no
C2 C3 1.531(5) no
C3 C4 1.532(5) no
C4 C4A 1.494(4) no
C4A C4B 1.425(4) no
C4A C9A 1.375(4) no
C4B C8A 1.416(5) no
C4B C5 1.404(4) no
C5 C6 1.371(5) no
C6 C7 1.414(5) no
C6 C61 1.506(5) no
C7 C8 1.375(5) no
C8 C8A 1.386(5) no
C2 H2 1.0000 no
C3 H3A 0.9900 no
C3 H3B 0.9900 no
C4 H4A 0.9900 no
C4 H4B 0.9900 no
C5 H5 0.9500 no
C7 H7 0.9500 no
C8 H8 0.9500 no
C22 H22A 0.9800 no
C22 H22B 0.9800 no
C22 H22C 0.9800 no
C61 H61A 0.9800 no
C61 H61B 0.9800 no
C61 H61C 0.9800 no

loop_
_geom_contact_atom_site_label_1
_geom_contact_atom_site_label_2
_geom_contact_distance
_geom_contact_site_symmetry_2
_geom_contact_publ_flag
O1 O21 3.238(3) . no
O1 O22 3.196(3) . no
O1 N9 2.931(3) . no
O1 C8A 3.420(4) 2_655 no
O1 N9 2.853(4) 2_755 no
O21 C22 3.308(4) 2_756 no
O21 C3 3.339(4) 1_655 no
O21 O1 3.238(3) . no
O21 C2 3.364(4) 1_655 no
O22 O1 3.196(3) . no
O22 C8 3.294(4) 2_655 no
O1 H9 2.78(4) . no
O1 H9 2.03(3) 2_755 no
O1 H2 2.5800 1_655 no
O21 H2 2.7300 1_655 no
O21 H22B 2.6300 . no
O21 H22C 2.5800 . no
O21 H22C 2.7200 2_756 no
O21 H61A 2.7600 2_665 no
O21 H3A 2.6800 1_655 no
O21 H3B 2.6700 . no
O22 H8 2.8600 2_655 no
O22 H22C 2.8200 2_656 no
N9 O1 2.931(3) . no
N9 O1 2.853(4) 2_755 no
C2 O21 3.364(4) 1_455 no
C3 O21 3.339(4) 1_455 no
C5 C8A 3.576(4) 1_455 no
C6 C8 3.577(5) 1_455 no
C8 C6 3.577(5) 1_655 no
C8 O22 3.294(4) 2_655 no
C8A O1 3.420(4) 2_655 no
C8A C5 3.576(4) 1_655 no
C22 O21 3.308(4) 2_756 no
C22 C61 3.554(6) 1_646 no
C61 C22 3.554(6) 1_464 no
C1 H4B 2.7600 1_655 no
C5 H3B 2.9000 2_665 no
C7 H61C 3.0000 1_655 no
C9A H3B 3.0300 . no
C9A H4B 2.8700 1_655 no
C21 H22C 3.0600 2_656 no
C61 H22A 3.0300 1_464 no
H2 O1 2.5800 1_455 no
H2 O21 2.7300 1_455 no
H3A O21 2.6800 1_455 no
H3B O21 2.6700 . no
H3B C9A 3.0300 . no
H3B H4B 2.4600 1_655 no
H3B C5 2.9000 2_665 no
H3B H5 2.5300 2_665 no
H4B C1 2.7600 1_455 no
H4B C9A 2.8700 1_455 no
H4B H3B 2.4600 1_455 no
H5 H61C 2.5000 . no
H5 H3B 2.5300 2_665 no
H7 H61B 2.3900 . no
H8 O22 2.8600 2_655 no
H9 O1 2.78(4) . no
H9 O1 2.03(3) 2_755 no
H22A C61 3.0300 1_646 no
H22B O21 2.6300 . no
H22C O21 2.5800 . no
H22C O21 2.7200 2_756 no
H22C O22 2.8200 2_656 no
H22C C21 3.0600 2_656 no
H61A O21 2.7600 2_665 no
H61B H7 2.3900 . no
H61B H61B 2.4800 2_564 no
H61C C7 3.0000 1_455 no
H61C H5 2.5000 . no

loop_
_geom_hbond_atom_site_label_D
_geom_hbond_atom_site_label_H
_geom_hbond_atom_site_label_A
_geom_hbond_site_symmetry_A
_geom_hbond_distance_DH
_geom_hbond_distance_HA
_geom_hbond_distance_DA
_geom_hbond_angle_DHA
_geom_hbond_publ_flag
N9 H9 O1 2_755 0.86(3) 2.03(3) 2.853(4) 158(4) yes
C2 H2 O1 1_455 1.00 2.58 3.482(4) 150 yes

loop_
_geom_torsion_atom_site_label_1
_geom_torsion_atom_site_label_2
_geom_torsion_atom_site_label_3
_geom_torsion_atom_site_label_4
_geom_torsion
_geom_torsion_publ_flag
C1 C2 C3 C4 56.2(3) yes
C2 C3 C4 C4A -45.8(4) no
C3 C4 C4A C9A 17.3(4) no
C4 C4A C9A C1 2.5(5) yes
C4A C9A C1 C2 7.0(4) no
C9A C1 C2 C3 -35.7(4) no
C22 O22 C21 O21 -4.6(5) yes
C22 O22 C21 C2 174.3(3) yes
C9A N9 C8A C4B 0.1(4) no
C9A N9 C8A C8 -179.2(3) no
C8A N9 C9A C1 178.9(3) no
C8A N9 C9A C4A -0.8(4) no
O1 C1 C2 C3 145.6(3) no
O1 C1 C2 C21 22.2(4) no
C9A C1 C2 C21 -159.0(3) no
O1 C1 C9A N9 6.1(5) no
O1 C1 C9A C4A -174.3(3) no
C2 C1 C9A N9 -172.6(3) no
C21 C2 C3 C4 177.7(3) no
C1 C2 C21 O21 80.5(4) no
C1 C2 C21 O22 -98.3(3) yes
C3 C2 C21 O21 -43.0(4) no
C3 C2 C21 O22 138.2(3) yes
C3 C4 C4A C4B -161.4(3) no
C4 C4A C4B C5 -2.2(6) no
C4 C4A C4B C8A 177.8(3) no
C9A C4A C4B C5 179.0(3) no
C9A C4A C4B C8A -1.0(3) no
C4 C4A C9A N9 -177.8(3) no
C4B C4A C9A N9 1.1(4) no
C4B C4A C9A C1 -178.6(3) no
C4A C4B C5 C6 179.7(3) no
C8A C4B C5 C6 -0.3(5) no
C4A C4B C8A N9 0.6(4) no
C4A C4B C8A C8 180.0(3) no
C5 C4B C8A N9 -179.4(3) no
C5 C4B C8A C8 0.0(5) no
C4B C5 C6 C7 0.7(5) no
C4B C5 C6 C61 -179.1(3) no
C5 C6 C7 C8 -0.9(5) no
C61 C6 C7 C8 179.0(3) no
C6 C7 C8 C8A 0.5(5) no
C7 C8 C8A N9 179.2(3) no
C7 C8 C8A C4B -0.1(5) no
